data_7216688
loop_
_publ_author_name
'Ding, Tao'
'Ren, Li-Di'
'Du, Xiao-Di'
'Quan, Li'
'Gao, Zi-Wei'
'Zhang, Wei-Qiang'
'Zheng, Chang-Zheng'

_publ_section_title
;
 Six new coordination polymers based on a tritopic pyridyldicarboxylate
 ligand: structural, magnetic and sorption properties
;
_journal_issue 33
_journal_name_full CrystEngComm
_journal_page_first 7790
_journal_paper_doi 10.1039/C4CE00890A
_journal_volume 16
_journal_year 2014
_chemical_formula_sum 'C22 H20 Mn N2 O6'
_chemical_formula_weight 463.34
_chemical_name_systematic
; 
 ? 
;
_space_group_IT_number 2
_symmetry_cell_setting triclinic
_symmetry_space_group_name_Hall '-P 1'
_symmetry_space_group_name_H-M 'P -1'
_atom_sites_solution_hydrogens geom
_atom_sites_solution_primary direct
_atom_sites_solution_secondary difmap
_audit_creation_method SHELXL-97
_cell_angle_alpha 72.146(2)
_cell_angle_beta 66.911(2)
_cell_angle_gamma 74.995(2)
_cell_formula_units_Z 2
_cell_length_a 9.6769(17)
_cell_length_b 10.0627(18)
_cell_length_c 12.108(2)
_cell_measurement_reflns_used 5666
_cell_measurement_temperature 296(2)
_cell_measurement_theta_max 28.258
_cell_measurement_theta_min 3.169
_cell_volume 1019.3(3)
_computing_structure_refinement 'SHELXL-97 (Sheldrick, 1997)'
_computing_structure_solution 'SHELXS-97 (Sheldrick, 1990)'
_diffrn_ambient_temperature 296(2)
_diffrn_measured_fraction_theta_full 0.993
_diffrn_measured_fraction_theta_max 0.993
_diffrn_radiation_monochromator graphite
_diffrn_radiation_source 'fine-focus sealed tube'
_diffrn_radiation_type MoK\a
_diffrn_radiation_wavelength 0.71073
_diffrn_reflns_av_R_equivalents 0.0326
_diffrn_reflns_av_sigmaI/netI 0.0360
_diffrn_reflns_limit_h_max 12
_diffrn_reflns_limit_h_min -12
_diffrn_reflns_limit_k_max 13
_diffrn_reflns_limit_k_min -13
_diffrn_reflns_limit_l_max 16
_diffrn_reflns_limit_l_min -16
_diffrn_reflns_number 18076
_diffrn_reflns_theta_full 28.31
_diffrn_reflns_theta_max 28.31
_diffrn_reflns_theta_min 2.15
_exptl_absorpt_coefficient_mu 0.691
_exptl_absorpt_correction_T_max 0.813
_exptl_absorpt_correction_T_min 0.766
_exptl_absorpt_correction_type multi-scan
_exptl_absorpt_process_details sadabs
_exptl_crystal_colour colorless
_exptl_crystal_density_diffrn 1.510
_exptl_crystal_density_method 'not measured'
_exptl_crystal_description block
_exptl_crystal_F_000 478
_exptl_crystal_size_max 0.4
_exptl_crystal_size_mid 0.4
_exptl_crystal_size_min 0.3
_refine_diff_density_max 1.003
_refine_diff_density_min -0.613
_refine_diff_density_rms 0.160
_refine_ls_extinction_method none
_refine_ls_goodness_of_fit_ref 1.122
_refine_ls_hydrogen_treatment constr
_refine_ls_matrix_type full
_refine_ls_number_parameters 272
_refine_ls_number_reflns 5037
_refine_ls_number_restraints 0
_refine_ls_restrained_S_all 1.122
_refine_ls_R_factor_all 0.0796
_refine_ls_R_factor_gt 0.0600
_refine_ls_shift/su_max 0.001
_refine_ls_shift/su_mean 0.000
_refine_ls_structure_factor_coef Fsqd
_refine_ls_weighting_details 'calc w=1/[\s^2^(Fo^2^)+(0.1129P)^2^+0.9118P] where P=(Fo^2^+2Fc^2^)/3'
_refine_ls_weighting_scheme calc
_refine_ls_wR_factor_gt 0.1709
_refine_ls_wR_factor_ref 0.2030
_reflns_number_gt 4069
_reflns_number_total 5037
_reflns_threshold_expression >2sigma(I)
_cod_data_source_file c4ce00890a2.cif
_cod_data_source_block 5
_cod_depositor_comments
;
The following automatic conversions were performed:

'_symmetry_cell_setting' value 'Triclinic' changed to 'triclinic'
according to
/usr/data/users/saulius/crontab/automatic-downloads/rss-feeds/RSC/lib/dictionaries/cif_core.dic
dictionary named 'cif_core.dic' version 2.4.2 from 2011-04-26.

Automatic conversion script
Id: cif_fix_values 2281 2013-09-26 08:29:07Z andrius 

 Adding full bibliography for 7216684--7216689.cif.
;
_cod_original_sg_symbol_H-M P-1
_cod_database_code 7216688

loop_
_symmetry_equiv_pos_as_xyz
'x, y, z'
'-x, -y, -z'

loop_
_atom_site_label
_atom_site_type_symbol
_atom_site_fract_x
_atom_site_fract_y
_atom_site_fract_z
_atom_site_U_iso_or_equiv
_atom_site_adp_type
_atom_site_occupancy
_atom_site_symmetry_multiplicity
_atom_site_calc_flag
_atom_site_refinement_flags
O3 O 1.1585(3) 0.5609(3) 1.3572(2) 0.0394(6) Uani 1 1 d .
O4 O 1.3631(3) 0.4129(3) 1.2865(3) 0.0513(7) Uani 1 1 d .
C19 C 1.2498(4) 0.4991(4) 1.2731(3) 0.0343(7) Uani 1 1 d .
O2 O 0.4603(3) 1.2728(3) 0.5259(3) 0.0473(7) Uani 1 1 d .
O1 O 0.5388(3) 1.3859(2) 0.6156(2) 0.0402(6) Uani 1 1 d .
C22 C 0.5414(4) 1.2773(3) 0.5834(3) 0.0334(7) Uani 1 1 d .
C10 C 0.6494(4) 1.1458(3) 0.6138(3) 0.0301(7) Uani 1 1 d .
Mn1 Mn 1.31221(5) 0.45670(5) 0.47402(4) 0.02841(18) Uani 1 1 d .
N1 N 1.1758(3) 0.5934(3) 0.6172(2) 0.0306(6) Uani 1 1 d .
C2 C 1.2085(4) 0.5662(4) 0.7210(3) 0.0333(7) Uani 1 1 d .
H2 H 1.2867 0.4929 0.7323 0.040 Uiso 1 1 calc R
C3 C 1.1315(4) 0.6420(3) 0.8124(3) 0.0294(6) Uani 1 1 d .
C4 C 1.0181(4) 0.7538(3) 0.7906(3) 0.0332(7) Uani 1 1 d .
H4 H 0.9647 0.8078 0.8489 0.040 Uiso 1 1 calc R
C5 C 0.9832(4) 0.7861(3) 0.6837(3) 0.0277(6) Uani 1 1 d .
C6 C 1.0642(4) 0.7007(3) 0.6005(3) 0.0284(6) Uani 1 1 d .
H6 H 1.0401 0.7188 0.5296 0.034 Uiso 1 1 calc R
C7 C 0.8661(4) 0.9092(3) 0.6594(3) 0.0275(6) Uani 1 1 d .
C8 C 0.7803(4) 0.9121(4) 0.5896(3) 0.0366(8) Uani 1 1 d .
H8 H 0.7945 0.8346 0.5577 0.044 Uiso 1 1 calc R
C9 C 0.6737(4) 1.0292(4) 0.5667(3) 0.0359(7) Uani 1 1 d .
H9 H 0.6178 1.0294 0.5193 0.043 Uiso 1 1 calc R
C11 C 0.7321(4) 1.1421(3) 0.6867(3) 0.0368(8) Uani 1 1 d .
H11 H 0.7142 1.2180 0.7216 0.044 Uiso 1 1 calc R
C12 C 0.8407(4) 1.0265(3) 0.7076(3) 0.0338(7) Uani 1 1 d .
H12 H 0.8974 1.0269 0.7542 0.041 Uiso 1 1 calc R
C13 C 1.1669(4) 0.6032(3) 0.9288(3) 0.0322(7) Uani 1 1 d .
C14 C 1.2769(7) 0.4968(6) 0.9532(5) 0.094(2) Uani 1 1 d .
H14 H 1.3361 0.4448 0.8942 0.112 Uiso 1 1 calc R
C15 C 1.3035(8) 0.4633(6) 1.0634(5) 0.094(2) Uani 1 1 d .
H15 H 1.3802 0.3892 1.0765 0.113 Uiso 1 1 calc R
C16 C 1.2214(4) 0.5350(4) 1.1527(3) 0.0339(7) Uani 1 1 d .
C17 C 1.1156(6) 0.6452(7) 1.1275(4) 0.085(2) Uani 1 1 d .
H17 H 1.0595 0.6994 1.1853 0.102 Uiso 1 1 calc R
C18 C 1.0893(7) 0.6790(7) 1.0166(4) 0.094(3) Uani 1 1 d .
H18 H 1.0161 0.7560 1.0019 0.113 Uiso 1 1 calc R
O1W O 1.1364(3) 0.3209(3) 0.5834(2) 0.0422(6) Uani 1 1 d .
O5 O 0.1593(6) 1.0839(6) 0.7618(6) 0.131(2) Uani 1 1 d .
C25 C 0.2650(8) 0.9903(9) 0.7732(7) 0.095(2) Uani 1 1 d .
H25 H 0.2984 0.9272 0.7223 0.114 Uiso 1 1 calc R
N2 N 0.3343(6) 0.9712(5) 0.8494(5) 0.0802(14) Uani 1 1 d .
C20 C 0.4523(9) 0.8572(8) 0.8694(8) 0.102(2) Uiso 1 1 d .
H20A H 0.4734 0.7953 0.8161 0.154 Uiso 1 1 calc R
H20B H 0.4200 0.8054 0.9538 0.154 Uiso 1 1 calc R
H20C H 0.5425 0.8943 0.8517 0.154 Uiso 1 1 calc R
C21 C 0.3104(16) 1.0750(15) 0.9183(13) 0.201(6) Uiso 1 1 d .
H21A H 0.2792 1.1672 0.8734 0.301 Uiso 1 1 calc R
H21B H 0.4034 1.0738 0.9298 0.301 Uiso 1 1 calc R
H21C H 0.2327 1.0527 0.9972 0.301 Uiso 1 1 calc R

loop_
_atom_site_aniso_label
_atom_site_aniso_U_11
_atom_site_aniso_U_22
_atom_site_aniso_U_33
_atom_site_aniso_U_23
_atom_site_aniso_U_13
_atom_site_aniso_U_12
O3 0.0429(14) 0.0516(14) 0.0289(12) -0.0135(10) -0.0229(11) 0.0058(11)
O4 0.0599(17) 0.0606(17) 0.0392(15) -0.0218(13) -0.0355(13) 0.0230(14)
C19 0.0404(18) 0.0391(16) 0.0305(17) -0.0069(13) -0.0244(14) 0.0005(14)
O2 0.0461(15) 0.0384(13) 0.0643(18) -0.0090(12) -0.0397(14) 0.0117(11)
O1 0.0391(13) 0.0302(11) 0.0439(14) -0.0114(10) -0.0151(11) 0.0116(10)
C22 0.0278(15) 0.0322(15) 0.0330(17) -0.0022(13) -0.0145(13) 0.0070(13)
C10 0.0273(15) 0.0290(14) 0.0328(16) -0.0055(12) -0.0173(13) 0.0068(12)
Mn1 0.0321(3) 0.0306(3) 0.0260(3) -0.01246(19) -0.0193(2) 0.01134(19)
N1 0.0355(14) 0.0334(13) 0.0237(13) -0.0123(10) -0.0164(11) 0.0104(11)
C2 0.0359(17) 0.0367(16) 0.0263(15) -0.0129(13) -0.0181(13) 0.0147(14)
C3 0.0324(15) 0.0318(14) 0.0240(14) -0.0099(12) -0.0165(12) 0.0101(13)
C4 0.0364(17) 0.0355(16) 0.0286(16) -0.0151(13) -0.0179(13) 0.0130(14)
C5 0.0296(15) 0.0278(13) 0.0264(15) -0.0069(11) -0.0161(12) 0.0053(12)
C6 0.0321(15) 0.0323(14) 0.0225(14) -0.0088(11) -0.0156(12) 0.0056(12)
C7 0.0286(15) 0.0278(13) 0.0244(14) -0.0067(11) -0.0140(12) 0.0071(12)
C8 0.0434(19) 0.0342(16) 0.0410(19) -0.0194(14) -0.0265(16) 0.0118(14)
C9 0.0398(18) 0.0359(16) 0.0413(18) -0.0128(14) -0.0290(15) 0.0076(14)
C11 0.047(2) 0.0288(15) 0.0413(19) -0.0144(13) -0.0267(16) 0.0093(14)
C12 0.0413(18) 0.0311(15) 0.0381(18) -0.0113(13) -0.0278(15) 0.0060(14)
C13 0.0345(16) 0.0363(16) 0.0263(15) -0.0104(12) -0.0168(13) 0.0076(13)
C14 0.129(5) 0.098(4) 0.067(3) -0.065(3) -0.077(4) 0.086(4)
C15 0.128(5) 0.098(4) 0.070(3) -0.058(3) -0.082(4) 0.086(4)
C16 0.0416(18) 0.0380(16) 0.0275(16) -0.0084(13) -0.0217(14) 0.0018(14)
C17 0.085(3) 0.122(5) 0.039(2) -0.048(3) -0.043(2) 0.066(3)
C18 0.094(4) 0.131(5) 0.046(3) -0.054(3) -0.050(3) 0.083(4)
O1W 0.0408(14) 0.0419(13) 0.0425(15) -0.0145(11) -0.0160(11) 0.0042(11)
O5 0.093(3) 0.127(4) 0.130(5) 0.041(4) -0.059(3) 0.000(3)
C25 0.078(4) 0.114(5) 0.083(5) 0.002(4) -0.033(4) -0.019(4)
N2 0.071(3) 0.076(3) 0.075(3) -0.013(2) -0.029(2) 0.019(2)

loop_
_atom_type_symbol
_atom_type_description
_atom_type_scat_dispersion_real
_atom_type_scat_dispersion_imag
_atom_type_scat_source
C C 0.0033 0.0016 'International Tables Vol C Tables 4.2.6.8 and 6.1.1.4'
H H 0.0000 0.0000 'International Tables Vol C Tables 4.2.6.8 and 6.1.1.4'
N N 0.0061 0.0033 'International Tables Vol C Tables 4.2.6.8 and 6.1.1.4'
O O 0.0106 0.0060 'International Tables Vol C Tables 4.2.6.8 and 6.1.1.4'
Mn Mn 0.3368 0.7283 'International Tables Vol C Tables 4.2.6.8 and 6.1.1.4'

loop_
_geom_angle_atom_site_label_1
_geom_angle_atom_site_label_2
_geom_angle_atom_site_label_3
_geom_angle
_geom_angle_site_symmetry_1
_geom_angle_site_symmetry_3
C19 O3 Mn1 89.98(19) . 1_556
C19 O4 Mn1 90.9(2) . 1_556
O4 C19 O3 121.7(3) . .
O4 C19 C16 119.6(3) . .
O3 C19 C16 118.6(3) . .
O4 C19 Mn1 60.77(17) . 1_556
O3 C19 Mn1 61.11(16) . 1_556
C16 C19 Mn1 174.8(3) . 1_556
C22 O2 Mn1 119.7(2) . 1_465
C22 O1 Mn1 129.4(2) . 2_776
O2 C22 O1 123.7(3) . .
O2 C22 C10 117.9(3) . .
O1 C22 C10 118.4(3) . .
C9 C10 C11 118.7(3) . .
C9 C10 C22 121.5(3) . .
C11 C10 C22 119.8(3) . .
O2 Mn1 O1 102.39(10) 1_645 2_776
O2 Mn1 O1W 83.34(11) 1_645 .
O1 Mn1 O1W 170.74(9) 2_776 .
O2 Mn1 O4 93.02(11) 1_645 1_554
O1 Mn1 O4 89.24(11) 2_776 1_554
O1W Mn1 O4 97.77(11) . 1_554
O2 Mn1 O3 145.81(11) 1_645 1_554
O1 Mn1 O3 94.28(10) 2_776 1_554
O1W Mn1 O3 84.56(10) . 1_554
O4 Mn1 O3 57.21(9) 1_554 1_554
O2 Mn1 N1 117.59(11) 1_645 .
O1 Mn1 N1 86.65(10) 2_776 .
O1W Mn1 N1 84.23(10) . .
O4 Mn1 N1 149.28(9) 1_554 .
O3 Mn1 N1 92.75(9) 1_554 .
O2 Mn1 C19 120.19(11) 1_645 1_554
O1 Mn1 C19 90.86(11) 2_776 1_554
O1W Mn1 C19 92.47(11) . 1_554
O4 Mn1 C19 28.33(10) 1_554 1_554
O3 Mn1 C19 28.92(10) 1_554 1_554
N1 Mn1 C19 121.25(10) . 1_554
C6 N1 C2 118.1(3) . .
C6 N1 Mn1 122.3(2) . .
C2 N1 Mn1 119.6(2) . .
N1 C2 C3 123.4(3) . .
N1 C2 H2 118.3 . .
C3 C2 H2 118.3 . .
C2 C3 C4 116.6(3) . .
C2 C3 C13 121.4(3) . .
C4 C3 C13 121.9(3) . .
C5 C4 C3 121.4(3) . .
C5 C4 H4 119.3 . .
C3 C4 H4 119.3 . .
C4 C5 C6 117.1(3) . .
C4 C5 C7 120.7(3) . .
C6 C5 C7 122.2(3) . .
N1 C6 C5 123.4(3) . .
N1 C6 H6 118.3 . .
C5 C6 H6 118.3 . .
C8 C7 C12 118.3(3) . .
C8 C7 C5 122.1(3) . .
C12 C7 C5 119.6(3) . .
C9 C8 C7 120.9(3) . .
C9 C8 H8 119.6 . .
C7 C8 H8 119.6 . .
C10 C9 C8 120.8(3) . .
C10 C9 H9 119.6 . .
C8 C9 H9 119.6 . .
C12 C11 C10 120.6(3) . .
C12 C11 H11 119.7 . .
C10 C11 H11 119.7 . .
C11 C12 C7 120.7(3) . .
C11 C12 H12 119.7 . .
C7 C12 H12 119.7 . .
C14 C13 C18 116.0(3) . .
C14 C13 C3 123.9(3) . .
C18 C13 C3 120.1(3) . .
C13 C14 C15 121.7(4) . .
C13 C14 H14 119.1 . .
C15 C14 H14 119.1 . .
C16 C15 C14 122.0(4) . .
C16 C15 H15 119.0 . .
C14 C15 H15 119.0 . .
C17 C16 C15 116.9(3) . .
C17 C16 C19 120.8(3) . .
C15 C16 C19 122.3(3) . .
C16 C17 C18 121.0(4) . .
C16 C17 H17 119.5 . .
C18 C17 H17 119.5 . .
C13 C18 C17 122.3(4) . .
C13 C18 H18 118.9 . .
C17 C18 H18 118.9 . .
O5 C25 N2 125.7(9) . .
O5 C25 H25 117.2 . .
N2 C25 H25 117.2 . .
C25 N2 C20 126.5(7) . .
C25 N2 C21 122.1(8) . .
C20 N2 C21 111.1(8) . .
N2 C20 H20A 109.5 . .
N2 C20 H20B 109.5 . .
H20A C20 H20B 109.5 . .
N2 C20 H20C 109.5 . .
H20A C20 H20C 109.5 . .
H20B C20 H20C 109.5 . .
N2 C21 H21A 109.5 . .
N2 C21 H21B 109.5 . .
H21A C21 H21B 109.5 . .
N2 C21 H21C 109.5 . .
H21A C21 H21C 109.5 . .
H21B C21 H21C 109.5 . .

loop_
_geom_bond_atom_site_label_1
_geom_bond_atom_site_label_2
_geom_bond_distance
_geom_bond_site_symmetry_2
O3 C19 1.265(4) .
O3 Mn1 2.291(2) 1_556
O4 C19 1.242(4) .
O4 Mn1 2.283(3) 1_556
C19 C16 1.507(4) .
C19 Mn1 2.616(3) 1_556
O2 C22 1.252(4) .
O2 Mn1 2.120(2) 1_465
O1 C22 1.260(4) .
O1 Mn1 2.161(3) 2_776
C22 C10 1.505(4) .
C10 C9 1.386(5) .
C10 C11 1.392(4) .
Mn1 O2 2.120(2) 1_645
Mn1 O1 2.160(3) 2_776
Mn1 O1W 2.201(3) .
Mn1 O4 2.283(3) 1_554
Mn1 O3 2.291(2) 1_554
Mn1 N1 2.317(3) .
Mn1 C19 2.616(3) 1_554
N1 C6 1.345(4) .
N1 C2 1.345(4) .
C2 C3 1.392(4) .
C2 H2 0.9300 .
C3 C4 1.395(4) .
C3 C13 1.492(4) .
C4 C5 1.387(4) .
C4 H4 0.9300 .
C5 C6 1.389(4) .
C5 C7 1.488(4) .
C6 H6 0.9300 .
C7 C8 1.389(4) .
C7 C12 1.398(4) .
C8 C9 1.386(4) .
C8 H8 0.9300 .
C9 H9 0.9300 .
C11 C12 1.385(4) .
C11 H11 0.9300 .
C12 H12 0.9300 .
C13 C14 1.352(5) .
C13 C18 1.360(5) .
C14 C15 1.382(6) .
C14 H14 0.9300 .
C15 C16 1.352(6) .
C15 H15 0.9300 .
C16 C17 1.349(5) .
C17 C18 1.387(6) .
C17 H17 0.9300 .
C18 H18 0.9300 .
O5 C25 1.219(8) .
C25 N2 1.283(8) .
C25 H25 0.9300 .
N2 C20 1.431(8) .
N2 C21 1.449(14) .
C20 H20A 0.9600 .
C20 H20B 0.9600 .
C20 H20C 0.9600 .
C21 H21A 0.9600 .
C21 H21B 0.9600 .
C21 H21C 0.9600 .

loop_
_geom_torsion_atom_site_label_1
_geom_torsion_atom_site_label_2
_geom_torsion_atom_site_label_3
_geom_torsion_atom_site_label_4
_geom_torsion
_geom_torsion_site_symmetry_1
Mn1 O4 C19 O3 -4.2(4) 1_556
Mn1 O4 C19 C16 174.0(3) 1_556
Mn1 O3 C19 O4 4.2(4) 1_556
Mn1 O3 C19 C16 -174.0(3) 1_556
Mn1 O2 C22 O1 1.5(5) 1_465
Mn1 O2 C22 C10 -177.6(2) 1_465
Mn1 O1 C22 O2 -97.2(4) 2_776
Mn1 O1 C22 C10 81.9(4) 2_776
O2 C22 C10 C9 8.2(5) .
O1 C22 C10 C9 -171.0(3) .
O2 C22 C10 C11 -174.5(3) .
O1 C22 C10 C11 6.4(5) .
O2 Mn1 N1 C6 -170.8(2) 1_645
O1 Mn1 N1 C6 86.9(3) 2_776
O1W Mn1 N1 C6 -91.4(3) .
O4 Mn1 N1 C6 4.1(4) 1_554
O3 Mn1 N1 C6 -7.2(3) 1_554
C19 Mn1 N1 C6 -2.0(3) 1_554
O2 Mn1 N1 C2 9.5(3) 1_645
O1 Mn1 N1 C2 -92.7(3) 2_776
O1W Mn1 N1 C2 88.9(3) .
O4 Mn1 N1 C2 -175.6(3) 1_554
O3 Mn1 N1 C2 173.1(3) 1_554
C19 Mn1 N1 C2 178.3(3) 1_554
C6 N1 C2 C3 0.9(5) .
Mn1 N1 C2 C3 -179.4(3) .
N1 C2 C3 C4 -1.8(5) .
N1 C2 C3 C13 176.9(3) .
C2 C3 C4 C5 0.7(5) .
C13 C3 C4 C5 -178.0(3) .
C3 C4 C5 C6 1.1(5) .
C3 C4 C5 C7 -177.6(3) .
C2 N1 C6 C5 1.1(5) .
Mn1 N1 C6 C5 -178.5(2) .
C4 C5 C6 N1 -2.1(5) .
C7 C5 C6 N1 176.5(3) .
C4 C5 C7 C8 -151.0(4) .
C6 C5 C7 C8 30.4(5) .
C4 C5 C7 C12 29.2(5) .
C6 C5 C7 C12 -149.5(3) .
C12 C7 C8 C9 0.9(5) .
C5 C7 C8 C9 -178.9(3) .
C11 C10 C9 C8 -1.3(6) .
C22 C10 C9 C8 176.1(3) .
C7 C8 C9 C10 -0.4(6) .
C9 C10 C11 C12 2.5(5) .
C22 C10 C11 C12 -174.9(3) .
C10 C11 C12 C7 -2.1(6) .
C8 C7 C12 C11 0.4(5) .
C5 C7 C12 C11 -179.8(3) .
C2 C3 C13 C14 2.1(7) .
C4 C3 C13 C14 -179.3(5) .
C2 C3 C13 C18 -179.7(5) .
C4 C3 C13 C18 -1.0(7) .
C18 C13 C14 C15 2.9(10) .
C3 C13 C14 C15 -178.8(6) .
C13 C14 C15 C16 -0.1(12) .
C14 C15 C16 C17 -2.6(10) .
C14 C15 C16 C19 -180.0(6) .
O4 C19 C16 C17 -168.3(5) .
O3 C19 C16 C17 10.0(6) .
Mn1 C19 C16 C17 -75(3) 1_556
O4 C19 C16 C15 8.9(7) .
O3 C19 C16 C15 -172.8(5) .
Mn1 C19 C16 C15 102(3) 1_556
C15 C16 C17 C18 2.4(10) .
C19 C16 C17 C18 179.8(6) .
C14 C13 C18 C17 -3.1(10) .
C3 C13 C18 C17 178.5(6) .
C16 C17 C18 C13 0.4(12) .
O5 C25 N2 C20 175.9(6) .
O5 C25 N2 C21 -10.6(13) .
